data_4327008
loop_
_publ_author_name
'Samuel D. Cosham'
'Andrew L. Johnson'
'Kieran C. Molloy'
'Andrew J. Kingsley'

_publ_contact_author_address
;
Department of Chemistry,
University of Bath.
Claverton Down.
Bath.
BA2 7AY
United Kingdon
;
_publ_contact_author_email a.l.johnson@bath.ac.uk
_publ_contact_author_fax '+44 (0) 1225 386231'
_publ_contact_author_name
;
Dr. Andrew L. Johnson and Prof. Kieran C. Molloy
;
_publ_contact_author_phone '+44 (0) 1225 384467'
_publ_section_title
;
 Synthesis, Characterization, and Materials Chemistry of Group 4
 Silylimides
;
_journal_name_full 'Inorganic Chemistry'
_journal_page_first 12053
_journal_page_last 12063
_journal_paper_doi 10.1021/ic2015644
_journal_volume 50
_journal_year 2011
_chemical_formula_sum 'C20 H60 Hf2 N12 Si2'
_chemical_formula_weight 881.96
_chemical_name_systematic
;
 ?
;
_space_group_IT_number 14
_symmetry_cell_setting monoclinic
_symmetry_space_group_name_Hall '-P 2yn'
_symmetry_space_group_name_H-M 'P 1 21/n 1'
_atom_sites_solution_hydrogens geom
_atom_sites_solution_primary direct
_atom_sites_solution_secondary difmap
_audit_creation_method SHELXL-97
_cell_angle_alpha 90.00
_cell_angle_beta 101.6260(10)
_cell_angle_gamma 90.00
_cell_formula_units_Z 2
_cell_length_a 8.9930(2)
_cell_length_b 13.9280(3)
_cell_length_c 13.7290(3)
_cell_measurement_reflns_used 35032
_cell_measurement_temperature 150(2)
_cell_measurement_theta_max 30.51
_cell_measurement_theta_min 3.73
_cell_volume 1684.34(6)
_computing_cell_refinement 'HKL Scalepack (Otwinowski & Minor 1997)'
_computing_data_collection 'Kappa CCD'
_computing_data_reduction 'Denzo and Scalepak (Otwinowski & Minor, 1997)'
_computing_molecular_graphics 'ORTEP 3 for Windows (Farrugia, 1997)'
_computing_publication_material 'SHELXL-97 (Sheldrick, 1997)'
_computing_structure_refinement 'SHELXL-97 (Sheldrick, 1997)'
_computing_structure_solution 'SHELXS-86 (Sheldrick, 1986)'
_diffrn_ambient_temperature 150(2)
_diffrn_measured_fraction_theta_full 0.996
_diffrn_measured_fraction_theta_max 0.997
_diffrn_measurement_device_type 'Bruker Kappa CCD Diffractometer'
_diffrn_measurement_method 'omega and phi scans'
_diffrn_radiation_monochromator graphite
_diffrn_radiation_source 'fine-focus sealed tube'
_diffrn_radiation_type MoK\a
_diffrn_radiation_wavelength 0.71073
_diffrn_reflns_av_R_equivalents 0.0711
_diffrn_reflns_av_sigmaI/netI 0.0511
_diffrn_reflns_limit_h_max 12
_diffrn_reflns_limit_h_min -12
_diffrn_reflns_limit_k_max 19
_diffrn_reflns_limit_k_min -19
_diffrn_reflns_limit_l_max 19
_diffrn_reflns_limit_l_min -19
_diffrn_reflns_number 35032
_diffrn_reflns_theta_full 30.51
_diffrn_reflns_theta_max 30.51
_diffrn_reflns_theta_min 3.73
_diffrn_standards_decay_% 0
_diffrn_standards_interval_count 0
_diffrn_standards_interval_time 0
_diffrn_standards_number 0
_exptl_absorpt_coefficient_mu 6.260
_exptl_absorpt_correction_T_max 0.5733
_exptl_absorpt_correction_T_min 0.5204
_exptl_absorpt_correction_type multi-scan
_exptl_absorpt_process_details 'SORTAV (Blessing, 1995)'
_exptl_crystal_colour colourless
_exptl_crystal_density_diffrn 1.739
_exptl_crystal_description block
_exptl_crystal_F_000 872
_exptl_crystal_size_max 0.12
_exptl_crystal_size_mid 0.10
_exptl_crystal_size_min 0.10
_refine_diff_density_max 0.819
_refine_diff_density_min -1.587
_refine_diff_density_rms 0.166
_refine_ls_extinction_method none
_refine_ls_goodness_of_fit_ref 0.998
_refine_ls_hydrogen_treatment constr
_refine_ls_matrix_type full
_refine_ls_number_parameters 174
_refine_ls_number_reflns 5116
_refine_ls_number_restraints 0
_refine_ls_restrained_S_all 0.998
_refine_ls_R_factor_all 0.0508
_refine_ls_R_factor_gt 0.0277
_refine_ls_shift/su_max 0.001
_refine_ls_shift/su_mean 0.000
_refine_ls_structure_factor_coef Fsqd
_refine_ls_weighting_details 'calc w=1/[\s^2^(Fo^2^)+(0.0209P)^2^+0.0000P] where P=(Fo^2^+2Fc^2^)/3'
_refine_ls_weighting_scheme calc
_refine_ls_wR_factor_gt 0.0481
_refine_ls_wR_factor_ref 0.0527
_reflns_number_gt 3904
_reflns_number_total 5116
_reflns_threshold_expression >2sigma(I)
_cod_data_source_file ic2015644_si_003_10.cif
_cod_data_source_block 12
_cod_database_code 4327008

loop_
_symmetry_equiv_pos_as_xyz
'x, y, z'
'-x+1/2, y+1/2, -z+1/2'
'-x, -y, -z'
'x-1/2, -y-1/2, z-1/2'

loop_
_atom_site_label
_atom_site_type_symbol
_atom_site_fract_x
_atom_site_fract_y
_atom_site_fract_z
_atom_site_U_iso_or_equiv
_atom_site_adp_type
_atom_site_occupancy
_atom_site_symmetry_multiplicity
_atom_site_calc_flag
_atom_site_refinement_flags
Hf1 Hf 0.401120(13) 0.491730(7) 0.389976(9) 0.01566(4) Uani 1 1 d .
Si1 Si 0.46305(10) 0.29185(5) 0.47270(6) 0.01808(17) Uani 1 1 d .
N1 N 0.5176(3) 0.49470(15) 0.27606(19) 0.0213(5) Uani 1 1 d .
N2 N 0.1826(3) 0.54245(17) 0.35001(19) 0.0227(6) Uani 1 1 d .
N3 N 0.5049(2) 0.40397(17) 0.51267(17) 0.0191(6) Uani 1 1 d .
N4 N 0.3073(3) 0.32370(16) 0.37055(18) 0.0203(5) Uani 1 1 d .
N5 N 0.5952(3) 0.22626(17) 0.42636(19) 0.0233(6) Uani 1 1 d .
N6 N 0.4037(3) 0.21681(16) 0.55610(19) 0.0228(6) Uani 1 1 d .
C1 C 0.1018(4) 0.6003(2) 0.4101(3) 0.0318(8) Uani 1 1 d .
H1A H 0.0615 0.6578 0.3729 0.048 Uiso 1 1 calc R
H1B H 0.1713 0.6192 0.4715 0.048 Uiso 1 1 calc R
H1C H 0.0178 0.5629 0.4264 0.048 Uiso 1 1 calc R
C2 C 0.0810(4) 0.5162(2) 0.2569(3) 0.0287(7) Uani 1 1 d .
H2A H -0.0090 0.4839 0.2714 0.043 Uiso 1 1 calc R
H2B H 0.1338 0.4727 0.2191 0.043 Uiso 1 1 calc R
H2C H 0.0498 0.5742 0.2177 0.043 Uiso 1 1 calc R
C3 C 0.4542(5) 0.4975(3) 0.1709(3) 0.0530(12) Uani 1 1 d .
H3A H 0.4824 0.5581 0.1430 0.080 Uiso 1 1 calc R
H3B H 0.3434 0.4929 0.1602 0.080 Uiso 1 1 calc R
H3C H 0.4938 0.4436 0.1380 0.080 Uiso 1 1 calc R
C4 C 0.6818(4) 0.50108(19) 0.2937(3) 0.0287(7) Uani 1 1 d .
H4A H 0.7219 0.4477 0.2602 0.043 Uiso 1 1 calc R
H4B H 0.7233 0.4977 0.3653 0.043 Uiso 1 1 calc R
H4C H 0.7113 0.5621 0.2674 0.043 Uiso 1 1 calc R
C11 C 0.1624(3) 0.3209(2) 0.4077(3) 0.0291(8) Uani 1 1 d .
H11A H 0.0811 0.3500 0.3582 0.044 Uiso 1 1 calc R
H11B H 0.1748 0.3568 0.4702 0.044 Uiso 1 1 calc R
H11C H 0.1363 0.2541 0.4190 0.044 Uiso 1 1 calc R
C12 C 0.2827(4) 0.2722(2) 0.2749(2) 0.0306(8) Uani 1 1 d .
H12A H 0.2561 0.2052 0.2852 0.046 Uiso 1 1 calc R
H12B H 0.3758 0.2742 0.2482 0.046 Uiso 1 1 calc R
H12C H 0.1999 0.3028 0.2279 0.046 Uiso 1 1 calc R
C13 C 0.6632(4) 0.2604(2) 0.3456(2) 0.0279(7) Uani 1 1 d .
H13A H 0.7668 0.2826 0.3722 0.042 Uiso 1 1 calc R
H13B H 0.6028 0.3136 0.3116 0.042 Uiso 1 1 calc R
H13C H 0.6659 0.2080 0.2983 0.042 Uiso 1 1 calc R
C14 C 0.6916(4) 0.1539(2) 0.4844(3) 0.0305(8) Uani 1 1 d .
H14A H 0.6997 0.0981 0.4423 0.046 Uiso 1 1 calc R
H14B H 0.6472 0.1342 0.5408 0.046 Uiso 1 1 calc R
H14C H 0.7929 0.1809 0.5090 0.046 Uiso 1 1 calc R
C15 C 0.3465(4) 0.1212(2) 0.5284(3) 0.0325(8) Uani 1 1 d .
H15A H 0.3919 0.0755 0.5802 0.049 Uiso 1 1 calc R
H15B H 0.3731 0.1030 0.4652 0.049 Uiso 1 1 calc R
H15C H 0.2359 0.1206 0.5213 0.049 Uiso 1 1 calc R
C16 C 0.3596(4) 0.2499(2) 0.6457(2) 0.0293(8) Uani 1 1 d .
H16A H 0.2492 0.2581 0.6334 0.044 Uiso 1 1 calc R
H16B H 0.4091 0.3114 0.6659 0.044 Uiso 1 1 calc R
H16C H 0.3906 0.2026 0.6988 0.044 Uiso 1 1 calc R

loop_
_atom_site_aniso_label
_atom_site_aniso_U_11
_atom_site_aniso_U_22
_atom_site_aniso_U_33
_atom_site_aniso_U_23
_atom_site_aniso_U_13
_atom_site_aniso_U_12
Hf1 0.01449(7) 0.01662(7) 0.01555(7) -0.00071(5) 0.00224(5) -0.00024(5)
Si1 0.0203(4) 0.0162(4) 0.0181(4) -0.0008(3) 0.0046(4) -0.0007(3)
N1 0.0232(14) 0.0239(13) 0.0172(13) -0.0012(10) 0.0052(11) -0.0008(10)
N2 0.0194(13) 0.0226(12) 0.0263(15) -0.0005(11) 0.0049(12) 0.0020(10)
N3 0.0200(13) 0.0174(12) 0.0189(16) -0.0028(9) 0.0010(12) 0.0012(9)
N4 0.0195(13) 0.0210(12) 0.0200(14) -0.0023(10) 0.0031(12) -0.0014(10)
N5 0.0257(15) 0.0203(12) 0.0244(15) -0.0001(10) 0.0066(12) 0.0047(10)
N6 0.0313(15) 0.0178(12) 0.0201(15) 0.0004(10) 0.0069(12) -0.0038(10)
C1 0.0267(19) 0.0360(18) 0.033(2) -0.0011(15) 0.0060(17) 0.0049(14)
C2 0.0208(17) 0.0302(17) 0.0320(19) -0.0027(14) -0.0020(15) 0.0013(13)
C3 0.038(2) 0.097(4) 0.023(2) 0.000(2) 0.0040(18) -0.003(2)
C4 0.0230(17) 0.0292(17) 0.037(2) -0.0008(14) 0.0130(15) -0.0020(12)
C11 0.0196(17) 0.0321(17) 0.035(2) 0.0056(15) 0.0053(16) -0.0025(13)
C12 0.036(2) 0.0281(16) 0.026(2) -0.0077(14) 0.0008(16) -0.0001(14)
C13 0.0333(19) 0.0247(16) 0.0292(19) -0.0010(13) 0.0146(16) 0.0021(13)
C14 0.035(2) 0.0240(16) 0.033(2) 0.0005(14) 0.0083(17) 0.0093(14)
C15 0.044(2) 0.0227(16) 0.030(2) 0.0016(14) 0.0070(18) -0.0076(14)
C16 0.036(2) 0.0268(16) 0.027(2) 0.0006(14) 0.0129(17) -0.0017(14)

loop_
_atom_type_symbol
_atom_type_description
_atom_type_scat_dispersion_real
_atom_type_scat_dispersion_imag
_atom_type_scat_source
C C 0.0033 0.0016 'International Tables Vol C Tables 4.2.6.8 and 6.1.1.4'
H H 0.0000 0.0000 'International Tables Vol C Tables 4.2.6.8 and 6.1.1.4'
N N 0.0061 0.0033 'International Tables Vol C Tables 4.2.6.8 and 6.1.1.4'
Si Si 0.0817 0.0704 'International Tables Vol C Tables 4.2.6.8 and 6.1.1.4'
Hf Hf -0.5830 6.1852 'International Tables Vol C Tables 4.2.6.8 and 6.1.1.4'

loop_
_geom_angle_atom_site_label_1
_geom_angle_atom_site_label_2
_geom_angle_atom_site_label_3
_geom_angle
_geom_angle_site_symmetry_1
_geom_angle_site_symmetry_3
N3 Hf1 N1 106.12(9) 3_666 .
N3 Hf1 N2 100.24(9) 3_666 .
N1 Hf1 N2 113.40(10) . .
N3 Hf1 N3 80.41(10) 3_666 .
N1 Hf1 N3 113.80(9) . .
N2 Hf1 N3 130.46(9) . .
N3 Hf1 N4 145.98(9) 3_666 .
N1 Hf1 N4 98.73(8) . .
N2 Hf1 N4 90.54(9) . .
N3 Hf1 N4 68.33(9) . .
N3 Hf1 Si1 112.97(7) 3_666 .
N1 Hf1 Si1 102.82(6) . .
N2 Hf1 Si1 120.78(7) . .
N3 Hf1 Si1 32.56(6) . .
N4 Hf1 Si1 37.22(6) . .
N3 Hf1 Hf1 41.35(7) 3_666 3_666
N1 Hf1 Hf1 116.60(7) . 3_666
N2 Hf1 Hf1 123.26(7) . 3_666
N3 Hf1 Hf1 39.06(6) . 3_666
N4 Hf1 Hf1 106.39(6) . 3_666
Si1 Hf1 Hf1 71.617(17) . 3_666
N3 Si1 N6 115.48(12) . .
N3 Si1 N5 119.40(12) . .
N6 Si1 N5 104.76(13) . .
N3 Si1 N4 96.44(11) . .
N6 Si1 N4 111.57(12) . .
N5 Si1 N4 108.98(12) . .
N3 Si1 Hf1 43.45(8) . .
N6 Si1 Hf1 139.13(9) . .
N5 Si1 Hf1 116.11(9) . .
N4 Si1 Hf1 55.36(7) . .
C3 N1 C4 110.4(3) . .
C3 N1 Hf1 127.2(2) . .
C4 N1 Hf1 122.3(2) . .
C1 N2 C2 109.9(2) . .
C1 N2 Hf1 127.0(2) . .
C2 N2 Hf1 122.91(19) . .
Si1 N3 Hf1 156.42(15) . 3_666
Si1 N3 Hf1 103.99(11) . .
Hf1 N3 Hf1 99.59(10) 3_666 .
C12 N4 C11 107.9(2) . .
C12 N4 Si1 121.34(19) . .
C11 N4 Si1 108.58(19) . .
C12 N4 Hf1 122.79(18) . .
C11 N4 Hf1 106.80(16) . .
Si1 N4 Hf1 87.42(9) . .
C13 N5 C14 110.4(2) . .
C13 N5 Si1 122.6(2) . .
C14 N5 Si1 123.0(2) . .
C16 N6 C15 111.9(2) . .
C16 N6 Si1 123.48(19) . .
C15 N6 Si1 121.8(2) . .
N2 C1 H1A 109.5 . .
N2 C1 H1B 109.5 . .
H1A C1 H1B 109.5 . .
N2 C1 H1C 109.5 . .
H1A C1 H1C 109.5 . .
H1B C1 H1C 109.5 . .
N2 C2 H2A 109.5 . .
N2 C2 H2B 109.5 . .
H2A C2 H2B 109.5 . .
N2 C2 H2C 109.5 . .
H2A C2 H2C 109.5 . .
H2B C2 H2C 109.5 . .
N1 C3 H3A 109.5 . .
N1 C3 H3B 109.5 . .
H3A C3 H3B 109.5 . .
N1 C3 H3C 109.5 . .
H3A C3 H3C 109.5 . .
H3B C3 H3C 109.5 . .
N1 C4 H4A 109.5 . .
N1 C4 H4B 109.5 . .
H4A C4 H4B 109.5 . .
N1 C4 H4C 109.5 . .
H4A C4 H4C 109.5 . .
H4B C4 H4C 109.5 . .
N4 C11 H11A 109.5 . .
N4 C11 H11B 109.5 . .
H11A C11 H11B 109.5 . .
N4 C11 H11C 109.5 . .
H11A C11 H11C 109.5 . .
H11B C11 H11C 109.5 . .
N4 C12 H12A 109.5 . .
N4 C12 H12B 109.5 . .
H12A C12 H12B 109.5 . .
N4 C12 H12C 109.5 . .
H12A C12 H12C 109.5 . .
H12B C12 H12C 109.5 . .
N5 C13 H13A 109.5 . .
N5 C13 H13B 109.5 . .
H13A C13 H13B 109.5 . .
N5 C13 H13C 109.5 . .
H13A C13 H13C 109.5 . .
H13B C13 H13C 109.5 . .
N5 C14 H14A 109.5 . .
N5 C14 H14B 109.5 . .
H14A C14 H14B 109.5 . .
N5 C14 H14C 109.5 . .
H14A C14 H14C 109.5 . .
H14B C14 H14C 109.5 . .
N6 C15 H15A 109.5 . .
N6 C15 H15B 109.5 . .
H15A C15 H15B 109.5 . .
N6 C15 H15C 109.5 . .
H15A C15 H15C 109.5 . .
H15B C15 H15C 109.5 . .
N6 C16 H16A 109.5 . .
N6 C16 H16B 109.5 . .
H16A C16 H16B 109.5 . .
N6 C16 H16C 109.5 . .
H16A C16 H16C 109.5 . .
H16B C16 H16C 109.5 . .

loop_
_geom_bond_atom_site_label_1
_geom_bond_atom_site_label_2
_geom_bond_distance
_geom_bond_site_symmetry_2
Hf1 N3 2.039(2) 3_666
Hf1 N1 2.051(2) .
Hf1 N2 2.056(2) .
Hf1 N3 2.138(2) .
Hf1 N4 2.484(2) .
Hf1 Si1 3.0159(8) .
Hf1 Hf1 3.1902(2) 3_666
Si1 N3 1.673(2) .
Si1 N6 1.713(2) .
Si1 N5 1.719(2) .
Si1 N4 1.826(3) .
N1 C3 1.442(5) .
N1 C4 1.450(4) .
N2 C1 1.449(4) .
N2 C2 1.461(4) .
N3 Hf1 2.039(2) 3_666
N4 C12 1.473(4) .
N4 C11 1.492(3) .
N5 C13 1.450(4) .
N5 C14 1.457(4) .
N6 C16 1.443(4) .
N6 C15 1.450(4) .
C1 H1A 0.9800 .
C1 H1B 0.9800 .
C1 H1C 0.9800 .
C2 H2A 0.9800 .
C2 H2B 0.9800 .
C2 H2C 0.9800 .
C3 H3A 0.9800 .
C3 H3B 0.9800 .
C3 H3C 0.9800 .
C4 H4A 0.9800 .
C4 H4B 0.9800 .
C4 H4C 0.9800 .
C11 H11A 0.9800 .
C11 H11B 0.9800 .
C11 H11C 0.9800 .
C12 H12A 0.9800 .
C12 H12B 0.9800 .
C12 H12C 0.9800 .
C13 H13A 0.9800 .
C13 H13B 0.9800 .
C13 H13C 0.9800 .
C14 H14A 0.9800 .
C14 H14B 0.9800 .
C14 H14C 0.9800 .
C15 H15A 0.9800 .
C15 H15B 0.9800 .
C15 H15C 0.9800 .
C16 H16A 0.9800 .
C16 H16B 0.9800 .
C16 H16C 0.9800 .
